data_4131745
loop_
_publ_author_name
'Estes, Deven P.'
'Gordon, Christopher P.'
'Fedorov, Alexey'
'Liao, Wei-Chih'
'Ehrhorn, Henrike'
'Bittner, Celine'
'Zier, Manuel Luca'
'Bockfeld, Dirk'
'Chan, Ka Wing'
'Eisenstein, Odile'
'Raynaud, Christophe'
'Tamm, Matthias'
'Cop\'eret, Christophe'

_publ_section_title
;
 Molecular and Silica-Supported Molybdenum Alkyne Metathesis Catalysts:
 Influence of Electronics and Dynamics on Activity Revealed by Kinetics,
 Solid-State NMR, and Chemical Shift Analysis.
;
_journal_issue 48
_journal_name_full 'Journal of the American Chemical Society'
_journal_page_first 17597
_journal_page_last 17607
_journal_paper_doi 10.1021/jacs.7b09934
_journal_volume 139
_journal_year 2017
_chemical_formula_sum 'C30 H44 F12 Mo O6 Si'
_chemical_formula_weight 852.68
_space_group_crystal_system monoclinic
_space_group_IT_number 14
_space_group_name_Hall '-P 2yn'
_space_group_name_H-M_alt 'P 1 21/n 1'
_atom_sites_solution_hydrogens geom
_audit_creation_method SHELXL-2014/7
_cell_angle_alpha 90
_cell_angle_beta 103.389(2)
_cell_angle_gamma 90
_cell_formula_units_Z 4
_cell_length_a 12.1338(2)
_cell_length_b 17.6931(4)
_cell_length_c 18.5004(4)
_cell_measurement_reflns_used 22543
_cell_measurement_temperature 100(2)
_cell_measurement_theta_max 75.7080
_cell_measurement_theta_min 3.4860
_cell_volume 3863.80(14)
_computing_cell_refinement 'CrysAlisPro 1.171.38.43 (Rigaku OD, 2015)'
_computing_data_collection 'CrysAlisPro 1.171.38.43 (Rigaku OD, 2015)'
_computing_data_reduction 'CrysAlisPro 1.171.38.43 (Rigaku OD, 2015)'
_computing_publication_material
;
 WinGX v2014.1 (L. J. Farrugia, J. Appl. Cryst., 2012, 45, 849-854.)
;
_computing_structure_refinement
;
 SHELXL-2014/7 (G. M. Sheldrick, Acta Cryst. (2008), A64, 112-122)'
;
_computing_structure_solution
;
 SHELXT-2014/7 (G. M. Sheldrick, Acta Cryst., 2008, A64, 112-122)
;
_diffrn_ambient_temperature 100(2)
_diffrn_detector_area_resol_mean 10.3543
_diffrn_measured_fraction_theta_full 1.000
_diffrn_measured_fraction_theta_max 0.994
_diffrn_measurement_device_type 'Oxford Diffraction Xcalibur, Atlas, Nova'
_diffrn_measurement_method '\w scans'
_diffrn_radiation_monochromator mirror
_diffrn_radiation_type CuK\a
_diffrn_radiation_wavelength 1.54184
_diffrn_reflns_av_R_equivalents 0.0766
_diffrn_reflns_av_unetI/netI 0.0357
_diffrn_reflns_Laue_measured_fraction_full 1.000
_diffrn_reflns_Laue_measured_fraction_max 0.994
_diffrn_reflns_limit_h_max 10
_diffrn_reflns_limit_h_min -15
_diffrn_reflns_limit_k_max 22
_diffrn_reflns_limit_k_min -22
_diffrn_reflns_limit_l_max 23
_diffrn_reflns_limit_l_min -23
_diffrn_reflns_number 74570
_diffrn_reflns_point_group_measured_fraction_full 1.000
_diffrn_reflns_point_group_measured_fraction_max 0.994
_diffrn_reflns_theta_full 67.684
_diffrn_reflns_theta_max 76.227
_diffrn_reflns_theta_min 3.503
_diffrn_source 'micro-focus sealed X-ray tube'
_diffrn_source_type 'Nova (Cu) X-ray Source'
_exptl_absorpt_coefficient_mu 3.944
_exptl_absorpt_correction_T_max 0.991
_exptl_absorpt_correction_T_min 0.984
_exptl_absorpt_correction_type gaussian
_exptl_absorpt_process_details
;
CrysAlisPro 1.171.38.43 (Rigaku Oxford Diffraction, 2015)
Numerical absorption correction based on gaussian integration over
			a multifaceted crystal model
Empirical absorption correction using spherical harmonics,
 implemented in SCALE3 ABSPACK scaling algorithm.
;
_exptl_crystal_colour yellow
_exptl_crystal_density_diffrn 1.466
_exptl_crystal_description irregular
_exptl_crystal_F_000 1744
_exptl_crystal_size_max 0.140
_exptl_crystal_size_mid 0.090
_exptl_crystal_size_min 0.070
_refine_diff_density_max 0.396
_refine_diff_density_min -0.576
_refine_diff_density_rms 0.066
_refine_ls_extinction_method none
_refine_ls_goodness_of_fit_ref 1.044
_refine_ls_hydrogen_treatment constr
_refine_ls_matrix_type full
_refine_ls_number_parameters 465
_refine_ls_number_reflns 8045
_refine_ls_number_restraints 0
_refine_ls_restrained_S_all 1.044
_refine_ls_R_factor_all 0.0434
_refine_ls_R_factor_gt 0.0354
_refine_ls_shift/su_max 0.001
_refine_ls_shift/su_mean 0.000
_refine_ls_structure_factor_coef Fsqd
_refine_ls_weighting_details 'w=1/[\s^2^(Fo^2^)+(0.0383P)^2^+2.4780P] where P=(Fo^2^+2Fc^2^)/3'
_refine_ls_weighting_scheme calc
_refine_ls_wR_factor_gt 0.0817
_refine_ls_wR_factor_ref 0.0854
_reflns_Friedel_coverage 0.000
_reflns_number_gt 6996
_reflns_number_total 8045
_reflns_threshold_expression 'I > 2\s(I)'
_cod_data_source_file ja7b09934_si_001.cif
_cod_data_source_block bi02db2
_cod_original_sg_symbol_H-M 'P 21/n'
_cod_database_code 4131745
_shelx_shelxl_version_number 2014/7
_shelx_space_group_comment
;
The symmetry employed for this shelxl refinement is uniquely defined
by the following loop, which should always be used as a source of
symmetry information in preference to the above space-group names.
They are only intended as comments.
;
_shelx_estimated_absorpt_t_min 0.608
_shelx_estimated_absorpt_t_max 0.770
_oxdiff_exptl_absorpt_empirical_full_min 0.811
_oxdiff_exptl_absorpt_empirical_full_max 1.586
_oxdiff_exptl_absorpt_empirical_details
;
Empirical correction (ABSPACK) includes:
- Absorption correction using spherical harmonics
- Frame scaling
;

loop_
_space_group_symop_operation_xyz
'x, y, z'
'-x+1/2, y+1/2, -z+1/2'
'-x, -y, -z'
'x-1/2, -y-1/2, z-1/2'

loop_
_atom_site_label
_atom_site_type_symbol
_atom_site_fract_x
_atom_site_fract_y
_atom_site_fract_z
_atom_site_U_iso_or_equiv
_atom_site_adp_type
_atom_site_occupancy
_atom_site_site_symmetry_order
_atom_site_calc_flag
_atom_site_refinement_flags_posn
_atom_site_refinement_flags_adp
C1 C 0.4178(2) 0.35716(15) 0.20135(14) 0.0253(5) Uani 1 1 d . .
C2 C 0.3744(2) 0.41983(14) 0.15268(13) 0.0245(5) Uani 1 1 d . .
C3 C 0.2598(2) 0.44268(15) 0.13808(14) 0.0281(5) Uani 1 1 d . .
C4 C 0.2251(2) 0.50546(15) 0.09245(15) 0.0310(6) Uani 1 1 d . .
H4 H 0.1479 0.5205 0.0825 0.037 Uiso 1 1 calc R U
C5 C 0.3000(3) 0.54645(16) 0.06122(16) 0.0333(6) Uani 1 1 d . .
C6 C 0.4128(3) 0.52293(15) 0.07556(15) 0.0326(6) Uani 1 1 d . .
H6 H 0.4648 0.5502 0.0541 0.039 Uiso 1 1 calc R U
C7 C 0.4514(2) 0.46087(15) 0.12018(14) 0.0281(5) Uani 1 1 d . .
C8 C 0.1727(2) 0.40217(17) 0.17007(16) 0.0344(6) Uani 1 1 d . .
H8A H 0.1112 0.3842 0.1296 0.052 Uiso 1 1 calc R U
H8B H 0.1422 0.4369 0.2018 0.052 Uiso 1 1 calc R U
H8C H 0.2082 0.3590 0.1997 0.052 Uiso 1 1 calc R U
C9 C 0.2592(3) 0.61394(18) 0.0123(2) 0.0460(8) Uani 1 1 d . .
H9A H 0.1883 0.6327 0.0225 0.069 Uiso 1 1 calc R U
H9B H 0.2461 0.5990 -0.0400 0.069 Uiso 1 1 calc R U
H9C H 0.3166 0.6539 0.0227 0.069 Uiso 1 1 calc R U
C10 C 0.5738(2) 0.43684(17) 0.13451(17) 0.0363(6) Uani 1 1 d . .
H10A H 0.6143 0.4698 0.1069 0.054 Uiso 1 1 calc R U
H10B H 0.5781 0.3844 0.1182 0.054 Uiso 1 1 calc R U
H10C H 0.6084 0.4406 0.1878 0.054 Uiso 1 1 calc R U
C11 C 0.8081(3) 0.14146(19) 0.18063(18) 0.0428(7) Uani 1 1 d . .
C12 C 0.7543(4) 0.0782(2) 0.1307(2) 0.0648(12) Uani 1 1 d . .
H12A H 0.6828 0.0957 0.0987 0.097 Uiso 1 1 calc R U
H12B H 0.7395 0.0356 0.1609 0.097 Uiso 1 1 calc R U
H12C H 0.8056 0.0620 0.0998 0.097 Uiso 1 1 calc R U
C13 C 0.8241(5) 0.2118(2) 0.1386(3) 0.0809(16) Uani 1 1 d . .
H13A H 0.8583 0.2514 0.1738 0.121 Uiso 1 1 calc R U
H13B H 0.7504 0.2292 0.1095 0.121 Uiso 1 1 calc R U
H13C H 0.8740 0.2008 0.1051 0.121 Uiso 1 1 calc R U
C14 C 0.9202(3) 0.1157(3) 0.2304(3) 0.0711(13) Uani 1 1 d . .
H14A H 0.9069 0.0721 0.2600 0.107 Uiso 1 1 calc R U
H14B H 0.9533 0.1570 0.2636 0.107 Uiso 1 1 calc R U
H14C H 0.9724 0.1012 0.1995 0.107 Uiso 1 1 calc R U
C15 C 0.8848(2) 0.32547(17) 0.36000(17) 0.0354(6) Uani 1 1 d . .
C16 C 0.9150(3) 0.3783(2) 0.3027(2) 0.0569(10) Uani 1 1 d . .
H16A H 0.8469 0.3894 0.2640 0.085 Uiso 1 1 calc R U
H16B H 0.9717 0.3541 0.2802 0.085 Uiso 1 1 calc R U
H16C H 0.9460 0.4255 0.3269 0.085 Uiso 1 1 calc R U
C17 C 0.9894(3) 0.3018(2) 0.4180(2) 0.0544(9) Uani 1 1 d . .
H17A H 1.0421 0.2756 0.3937 0.082 Uiso 1 1 calc R U
H17B H 0.9673 0.2679 0.4541 0.082 Uiso 1 1 calc R U
H17C H 1.0264 0.3467 0.4437 0.082 Uiso 1 1 calc R U
C18 C 0.7969(3) 0.36084(18) 0.39603(18) 0.0393(6) Uani 1 1 d . .
H18A H 0.7705 0.3231 0.4270 0.059 Uiso 1 1 calc R U
H18B H 0.7326 0.3787 0.3574 0.059 Uiso 1 1 calc R U
H18C H 0.8307 0.4036 0.4270 0.059 Uiso 1 1 calc R U
C19 C 0.6482(2) 0.13097(14) 0.38583(14) 0.0263(5) Uani 1 1 d . .
C20 C 0.7702(2) 0.12637(18) 0.43061(17) 0.0376(6) Uani 1 1 d . .
H20A H 0.7908 0.1738 0.4577 0.056 Uiso 1 1 calc R U
H20B H 0.8206 0.1179 0.3969 0.056 Uiso 1 1 calc R U
H20C H 0.7778 0.0844 0.4660 0.056 Uiso 1 1 calc R U
C21 C 0.6144(3) 0.06046(17) 0.33983(17) 0.0449(7) Uani 1 1 d . .
H21A H 0.6645 0.0538 0.3057 0.067 Uiso 1 1 calc R U
H21B H 0.5359 0.0654 0.3112 0.067 Uiso 1 1 calc R U
H21C H 0.6208 0.0165 0.3727 0.067 Uiso 1 1 calc R U
C22 C 0.5683(3) 0.14588(18) 0.43654(19) 0.0429(7) Uani 1 1 d . .
H22A H 0.4905 0.1496 0.4067 0.064 Uiso 1 1 calc R U
H22B H 0.5894 0.1934 0.4635 0.064 Uiso 1 1 calc R U
H22C H 0.5736 0.1043 0.4722 0.064 Uiso 1 1 calc R U
C23 C 0.4179(2) 0.37078(14) 0.39066(14) 0.0240(5) Uani 1 1 d . .
C24 C 0.4958(2) 0.37980(16) 0.46875(15) 0.0310(6) Uani 1 1 d . .
C25 C 0.3014(2) 0.34139(16) 0.39773(15) 0.0289(5) Uani 1 1 d . .
C26 C 0.4050(2) 0.44661(15) 0.35140(16) 0.0313(6) Uani 1 1 d . .
H26A H 0.3498 0.4421 0.3037 0.047 Uiso 1 1 calc R U
H26B H 0.4783 0.4625 0.3428 0.047 Uiso 1 1 calc R U
H26C H 0.3784 0.4843 0.3823 0.047 Uiso 1 1 calc R U
C27 C 0.3260(2) 0.16920(14) 0.16210(14) 0.0259(5) Uani 1 1 d . .
C28 C 0.2214(2) 0.15281(16) 0.19289(15) 0.0305(5) Uani 1 1 d . .
C29 C 0.3717(2) 0.09575(17) 0.13543(17) 0.0360(6) Uani 1 1 d . .
C30 C 0.2960(2) 0.22413(16) 0.09731(15) 0.0324(6) Uani 1 1 d . .
H30A H 0.3644 0.2365 0.0801 0.049 Uiso 1 1 calc R U
H30B H 0.2644 0.2704 0.1134 0.049 Uiso 1 1 calc R U
H30C H 0.2400 0.2009 0.0567 0.049 Uiso 1 1 calc R U
O1 O 0.63356(14) 0.29313(10) 0.23989(10) 0.0256(4) Uani 1 1 d . .
O2 O 0.73170(16) 0.15667(11) 0.22861(11) 0.0323(4) Uani 1 1 d . .
O3 O 0.84173(15) 0.25649(11) 0.32167(11) 0.0304(4) Uani 1 1 d . .
O4 O 0.63744(14) 0.19654(10) 0.33637(9) 0.0237(3) Uani 1 1 d . .
O5 O 0.46856(14) 0.31421(10) 0.35644(10) 0.0241(3) Uani 1 1 d . .
O6 O 0.41029(15) 0.19417(10) 0.22224(10) 0.0258(4) Uani 1 1 d . .
F1 F 0.59491(14) 0.41007(12) 0.46365(11) 0.0478(5) Uani 1 1 d . .
F2 F 0.51931(17) 0.31458(11) 0.50470(10) 0.0458(4) Uani 1 1 d . .
F3 F 0.45160(14) 0.42586(10) 0.51212(9) 0.0370(4) Uani 1 1 d . .
F4 F 0.30866(17) 0.27974(12) 0.43945(12) 0.0536(5) Uani 1 1 d . .
F5 F 0.24470(15) 0.39235(12) 0.42790(12) 0.0508(5) Uani 1 1 d . .
F6 F 0.23773(15) 0.32374(12) 0.33154(10) 0.0456(4) Uani 1 1 d . .
F7 F 0.24228(17) 0.10383(13) 0.24925(11) 0.0565(5) Uani 1 1 d . .
F8 F 0.18401(17) 0.21581(11) 0.21799(12) 0.0515(5) Uani 1 1 d . .
F9 F 0.13622(14) 0.12413(10) 0.14130(10) 0.0401(4) Uani 1 1 d . .
F10 F 0.3981(2) 0.04323(11) 0.18745(12) 0.0602(6) Uani 1 1 d . .
F11 F 0.29817(15) 0.06445(10) 0.07800(10) 0.0431(4) Uani 1 1 d . .
F12 F 0.46542(17) 0.11105(13) 0.11177(14) 0.0646(6) Uani 1 1 d . .
Si1 Si 0.71797(5) 0.22592(4) 0.28163(4) 0.02409(14) Uani 1 1 d . .
Mo1 Mo 0.48574(2) 0.28509(2) 0.26037(2) 0.01965(6) Uani 1 1 d . .

loop_
_atom_site_aniso_label
_atom_site_aniso_U_11
_atom_site_aniso_U_22
_atom_site_aniso_U_33
_atom_site_aniso_U_23
_atom_site_aniso_U_13
_atom_site_aniso_U_12
C1 0.0226(11) 0.0308(13) 0.0242(12) -0.0054(10) 0.0089(9) -0.0037(10)
C2 0.0297(12) 0.0223(12) 0.0216(11) -0.0016(9) 0.0059(9) 0.0017(9)
C3 0.0326(13) 0.0282(13) 0.0236(12) -0.0017(10) 0.0065(10) 0.0037(10)
C4 0.0352(14) 0.0294(13) 0.0274(13) 0.0003(10) 0.0050(11) 0.0108(11)
C5 0.0438(15) 0.0248(13) 0.0295(13) -0.0003(10) 0.0052(12) 0.0052(11)
C6 0.0433(15) 0.0241(13) 0.0305(13) 0.0026(10) 0.0088(12) -0.0018(11)
C7 0.0336(13) 0.0245(12) 0.0257(12) -0.0006(10) 0.0060(10) -0.0023(10)
C8 0.0284(13) 0.0403(16) 0.0354(15) 0.0066(12) 0.0091(11) 0.0065(11)
C9 0.058(2) 0.0314(16) 0.0507(19) 0.0107(14) 0.0158(16) 0.0107(14)
C10 0.0325(14) 0.0348(15) 0.0433(16) 0.0129(12) 0.0126(12) -0.0022(11)
C11 0.0517(18) 0.0412(17) 0.0466(17) -0.0050(14) 0.0339(15) -0.0008(14)
C12 0.076(3) 0.062(2) 0.070(3) -0.031(2) 0.045(2) -0.011(2)
C13 0.150(5) 0.049(2) 0.068(3) 0.005(2) 0.075(3) 0.004(3)
C14 0.045(2) 0.075(3) 0.105(4) -0.007(3) 0.041(2) 0.0155(19)
C15 0.0300(13) 0.0376(16) 0.0406(16) -0.0015(12) 0.0121(12) -0.0092(11)
C16 0.063(2) 0.051(2) 0.065(2) 0.0027(18) 0.0324(19) -0.0199(17)
C17 0.0300(15) 0.070(3) 0.060(2) -0.0100(19) 0.0033(15) -0.0070(15)
C18 0.0394(15) 0.0384(16) 0.0410(16) -0.0053(13) 0.0109(13) -0.0049(13)
C19 0.0292(12) 0.0230(12) 0.0280(12) 0.0046(10) 0.0089(10) 0.0023(9)
C20 0.0345(14) 0.0401(16) 0.0369(15) 0.0129(13) 0.0056(12) 0.0019(12)
C21 0.066(2) 0.0314(15) 0.0339(15) 0.0018(12) 0.0044(15) -0.0076(14)
C22 0.0470(17) 0.0385(16) 0.0526(19) 0.0172(14) 0.0307(15) 0.0091(13)
C23 0.0249(11) 0.0248(12) 0.0242(12) -0.0052(9) 0.0098(9) 0.0007(9)
C24 0.0301(13) 0.0345(14) 0.0297(13) -0.0067(11) 0.0097(11) 0.0039(11)
C25 0.0269(12) 0.0347(14) 0.0275(13) -0.0035(10) 0.0113(10) -0.0014(10)
C26 0.0376(14) 0.0253(13) 0.0335(14) 0.0004(11) 0.0134(11) 0.0036(11)
C27 0.0281(12) 0.0253(12) 0.0224(12) -0.0025(9) 0.0019(10) -0.0046(10)
C28 0.0307(13) 0.0306(14) 0.0292(13) -0.0022(11) 0.0051(11) -0.0088(11)
C29 0.0357(14) 0.0346(15) 0.0343(15) -0.0091(12) 0.0011(12) -0.0005(12)
C30 0.0347(13) 0.0338(15) 0.0266(13) 0.0013(11) 0.0029(11) -0.0071(11)
O1 0.0235(8) 0.0278(9) 0.0277(9) 0.0025(7) 0.0102(7) 0.0005(7)
O2 0.0309(9) 0.0336(10) 0.0368(10) -0.0033(8) 0.0168(8) 0.0033(8)
O3 0.0224(8) 0.0333(10) 0.0369(10) 0.0002(8) 0.0097(7) -0.0013(7)
O4 0.0233(8) 0.0240(8) 0.0250(8) 0.0023(7) 0.0082(7) 0.0023(6)
O5 0.0259(8) 0.0229(8) 0.0244(8) -0.0001(7) 0.0076(7) 0.0026(7)
O6 0.0264(8) 0.0249(9) 0.0239(8) -0.0003(7) 0.0016(7) -0.0026(7)
F1 0.0289(8) 0.0697(13) 0.0448(10) -0.0166(9) 0.0087(7) -0.0062(8)
F2 0.0605(12) 0.0441(10) 0.0288(8) -0.0006(7) 0.0024(8) 0.0129(9)
F3 0.0400(9) 0.0400(9) 0.0332(8) -0.0113(7) 0.0131(7) 0.0012(7)
F4 0.0501(11) 0.0531(12) 0.0631(13) 0.0202(10) 0.0240(10) -0.0055(9)
F5 0.0342(9) 0.0579(12) 0.0661(13) -0.0221(10) 0.0239(9) -0.0030(8)
F6 0.0356(9) 0.0633(12) 0.0377(9) -0.0085(9) 0.0080(7) -0.0138(8)
F7 0.0501(11) 0.0718(14) 0.0451(11) 0.0245(10) 0.0057(9) -0.0168(10)
F8 0.0489(11) 0.0457(11) 0.0678(13) -0.0208(10) 0.0294(10) -0.0129(9)
F9 0.0343(8) 0.0447(10) 0.0392(9) -0.0050(8) 0.0043(7) -0.0119(7)
F10 0.0818(15) 0.0340(10) 0.0511(12) -0.0059(9) -0.0124(11) 0.0139(10)
F11 0.0484(10) 0.0398(10) 0.0377(9) -0.0128(8) 0.0032(8) -0.0036(8)
F12 0.0429(11) 0.0643(14) 0.0926(18) -0.0345(13) 0.0278(11) -0.0063(10)
Si1 0.0205(3) 0.0267(3) 0.0270(3) 0.0017(3) 0.0095(2) 0.0026(2)
Mo1 0.01937(9) 0.02065(10) 0.01964(9) 0.00003(7) 0.00600(6) -0.00024(7)

loop_
_atom_type_symbol
_atom_type_description
_atom_type_scat_dispersion_real
_atom_type_scat_dispersion_imag
_atom_type_scat_source
C C 0.0181 0.0091 'International Tables Vol C Tables 4.2.6.8 and 6.1.1.4'
H H 0.0000 0.0000 'International Tables Vol C Tables 4.2.6.8 and 6.1.1.4'
O O 0.0492 0.0322 'International Tables Vol C Tables 4.2.6.8 and 6.1.1.4'
F F 0.0727 0.0534 'International Tables Vol C Tables 4.2.6.8 and 6.1.1.4'
Si Si 0.2541 0.3302 'International Tables Vol C Tables 4.2.6.8 and 6.1.1.4'
Mo Mo -0.0483 2.7339 'International Tables Vol C Tables 4.2.6.8 and 6.1.1.4'

loop_
_exptl_crystal_face_index_h
_exptl_crystal_face_index_k
_exptl_crystal_face_index_l
_exptl_crystal_face_perp_dist
-3 -9 7 0.0305
0 11 -4 0.0199
7 -4 -6 0.0317
-1 3 12 0.0273
-3 -3 -9 0.0361
-8 -1 4 0.0779

loop_
_geom_angle_atom_site_label_1
_geom_angle_atom_site_label_2
_geom_angle_atom_site_label_3
_geom_angle
C2 C1 Mo1 173.5(2)
C3 C2 C7 119.2(2)
C3 C2 C1 122.6(2)
C7 C2 C1 118.3(2)
C4 C3 C2 119.2(2)
C4 C3 C8 118.3(2)
C2 C3 C8 122.5(2)
C5 C4 C3 122.1(3)
C4 C5 C6 118.2(3)
C4 C5 C9 120.4(3)
C6 C5 C9 121.4(3)
C7 C6 C5 122.0(3)
C6 C7 C2 119.4(3)
C6 C7 C10 120.7(2)
C2 C7 C10 119.9(2)
O2 C11 C12 105.5(3)
O2 C11 C13 109.9(3)
C12 C11 C13 112.9(3)
O2 C11 C14 107.1(3)
C12 C11 C14 110.4(3)
C13 C11 C14 110.9(4)
O3 C15 C18 110.6(2)
O3 C15 C17 105.2(3)
C18 C15 C17 111.1(3)
O3 C15 C16 107.2(3)
C18 C15 C16 111.1(3)
C17 C15 C16 111.4(3)
O4 C19 C21 109.2(2)
O4 C19 C22 105.7(2)
C21 C19 C22 111.2(3)
O4 C19 C20 108.5(2)
C21 C19 C20 111.4(2)
C22 C19 C20 110.6(2)
O5 C23 C26 115.1(2)
O5 C23 C25 107.7(2)
C26 C23 C25 110.1(2)
O5 C23 C24 105.0(2)
C26 C23 C24 109.3(2)
C25 C23 C24 109.4(2)
F2 C24 F1 106.9(2)
F2 C24 F3 107.3(2)
F1 C24 F3 106.8(2)
F2 C24 C23 113.1(2)
F1 C24 C23 110.0(2)
F3 C24 C23 112.4(2)
F6 C25 F4 106.9(2)
F6 C25 F5 107.5(2)
F4 C25 F5 106.5(2)
F6 C25 C23 110.6(2)
F4 C25 C23 112.8(2)
F5 C25 C23 112.3(2)
O6 C27 C30 115.0(2)
O6 C27 C28 106.3(2)
C30 C27 C28 110.3(2)
O6 C27 C29 105.7(2)
C30 C27 C29 109.0(2)
C28 C27 C29 110.5(2)
F8 C28 F7 106.9(2)
F8 C28 F9 107.4(2)
F7 C28 F9 106.7(2)
F8 C28 C27 110.5(2)
F7 C28 C27 112.9(2)
F9 C28 C27 112.1(2)
F10 C29 F12 107.4(3)
F10 C29 F11 106.9(2)
F12 C29 F11 106.5(2)
F10 C29 C27 113.9(2)
F12 C29 C27 109.3(2)
F11 C29 C27 112.4(2)
Si1 O1 Mo1 111.27(9)
C11 O2 Si1 133.53(19)
C15 O3 Si1 134.67(17)
C19 O4 Si1 130.90(15)
C19 O4 Mo1 140.61(14)
Si1 O4 Mo1 85.58(7)
C23 O5 Mo1 140.21(16)
C27 O6 Mo1 139.72(16)
O2 Si1 O3 108.74(10)
O2 Si1 O1 114.08(10)
O3 Si1 O1 112.82(10)
O2 Si1 O4 107.21(10)
O3 Si1 O4 116.58(10)
O1 Si1 O4 97.10(9)
C1 Mo1 O6 105.48(10)
C1 Mo1 O5 104.26(9)
O6 Mo1 O5 115.25(7)
C1 Mo1 O1 98.58(9)
O6 Mo1 O1 112.33(8)
O5 Mo1 O1 118.16(7)
C1 Mo1 O4 162.91(8)
O6 Mo1 O4 84.82(6)
O5 Mo1 O4 82.77(6)
O1 Mo1 O4 64.58(6)

loop_
_geom_bond_atom_site_label_1
_geom_bond_atom_site_label_2
_geom_bond_distance
C1 C2 1.448(4)
C1 Mo1 1.755(3)
C2 C3 1.412(4)
C2 C7 1.422(4)
C3 C4 1.400(4)
C3 C8 1.507(4)
C4 C5 1.389(4)
C5 C6 1.396(4)
C5 C9 1.511(4)
C6 C7 1.388(4)
C7 C10 1.508(4)
C11 O2 1.450(3)
C11 C12 1.501(5)
C11 C13 1.504(5)
C11 C14 1.525(5)
C15 O3 1.447(3)
C15 C18 1.518(4)
C15 C17 1.519(5)
C15 C16 1.520(4)
C19 O4 1.464(3)
C19 C21 1.512(4)
C19 C22 1.520(4)
C19 C20 1.522(4)
C23 O5 1.400(3)
C23 C26 1.516(4)
C23 C25 1.540(3)
C23 C24 1.541(4)
C24 F2 1.329(3)
C24 F1 1.339(3)
C24 F3 1.340(3)
C25 F6 1.325(3)
C25 F4 1.327(3)
C25 F5 1.332(3)
C27 O6 1.397(3)
C27 C30 1.520(4)
C27 C28 1.534(4)
C27 C29 1.538(4)
C28 F8 1.327(3)
C28 F7 1.334(3)
C28 F9 1.334(3)
C29 F10 1.323(4)
C29 F12 1.338(4)
C29 F11 1.339(3)
O1 Si1 1.6411(18)
O1 Mo1 1.9224(16)
O2 Si1 1.602(2)
O3 Si1 1.6065(19)
O4 Si1 1.6458(17)
O4 Mo1 2.5732(17)
O5 Mo1 1.9078(17)
O6 Mo1 1.9038(17)

loop_
_geom_torsion_atom_site_label_1
_geom_torsion_atom_site_label_2
_geom_torsion_atom_site_label_3
_geom_torsion_atom_site_label_4
_geom_torsion
C7 C2 C3 C4 -0.5(4)
C1 C2 C3 C4 177.8(2)
C7 C2 C3 C8 179.8(2)
C1 C2 C3 C8 -2.0(4)
C2 C3 C4 C5 -0.3(4)
C8 C3 C4 C5 179.4(3)
C3 C4 C5 C6 0.9(4)
C3 C4 C5 C9 -179.9(3)
C4 C5 C6 C7 -0.6(4)
C9 C5 C6 C7 -179.8(3)
C5 C6 C7 C2 -0.2(4)
C5 C6 C7 C10 179.9(3)
C3 C2 C7 C6 0.7(4)
C1 C2 C7 C6 -177.6(2)
C3 C2 C7 C10 -179.4(2)
C1 C2 C7 C10 2.3(4)
O5 C23 C24 F2 -50.7(3)
C26 C23 C24 F2 -174.7(2)
C25 C23 C24 F2 64.7(3)
O5 C23 C24 F1 68.7(3)
C26 C23 C24 F1 -55.3(3)
C25 C23 C24 F1 -175.9(2)
O5 C23 C24 F3 -172.5(2)
C26 C23 C24 F3 63.6(3)
C25 C23 C24 F3 -57.1(3)
O5 C23 C25 F6 -58.2(3)
C26 C23 C25 F6 68.1(3)
C24 C23 C25 F6 -171.8(2)
O5 C23 C25 F4 61.4(3)
C26 C23 C25 F4 -172.4(2)
C24 C23 C25 F4 -52.2(3)
O5 C23 C25 F5 -178.2(2)
C26 C23 C25 F5 -52.0(3)
C24 C23 C25 F5 68.2(3)
O6 C27 C28 F8 63.9(3)
C30 C27 C28 F8 -61.4(3)
C29 C27 C28 F8 178.1(2)
O6 C27 C28 F7 -55.8(3)
C30 C27 C28 F7 179.0(2)
C29 C27 C28 F7 58.4(3)
O6 C27 C28 F9 -176.4(2)
C30 C27 C28 F9 58.4(3)
C29 C27 C28 F9 -62.1(3)
O6 C27 C29 F10 57.3(3)
C30 C27 C29 F10 -178.6(2)
C28 C27 C29 F10 -57.3(3)
O6 C27 C29 F12 -62.9(3)
C30 C27 C29 F12 61.3(3)
C28 C27 C29 F12 -177.4(2)
O6 C27 C29 F11 179.0(2)
C30 C27 C29 F11 -56.8(3)
C28 C27 C29 F11 64.5(3)
C12 C11 O2 Si1 -163.9(3)
C13 C11 O2 Si1 -42.0(5)
C14 C11 O2 Si1 78.5(4)
C18 C15 O3 Si1 28.8(4)
C17 C15 O3 Si1 148.9(2)
C16 C15 O3 Si1 -92.4(3)
C21 C19 O4 Si1 -75.5(3)
C22 C19 O4 Si1 164.8(2)
C20 C19 O4 Si1 46.1(3)
C21 C19 O4 Mo1 77.9(3)
C22 C19 O4 Mo1 -41.8(3)
C20 C19 O4 Mo1 -160.48(18)
C26 C23 O5 Mo1 -28.1(4)
C25 C23 O5 Mo1 95.1(3)
C24 C23 O5 Mo1 -148.4(2)
C30 C27 O6 Mo1 15.8(4)
C28 C27 O6 Mo1 -106.5(2)
C29 C27 O6 Mo1 136.0(2)
C11 O2 Si1 O3 -38.3(3)
C11 O2 Si1 O1 88.6(3)
C11 O2 Si1 O4 -165.2(3)
C15 O3 Si1 O2 162.5(2)
C15 O3 Si1 O1 34.9(3)
C15 O3 Si1 O4 -76.3(3)
Mo1 O1 Si1 O2 100.16(11)
Mo1 O1 Si1 O3 -135.10(10)
Mo1 O1 Si1 O4 -12.31(12)
C19 O4 Si1 O2 54.1(2)
Mo1 O4 Si1 O2 -109.41(9)
C19 O4 Si1 O3 -68.0(2)
Mo1 O4 Si1 O3 128.52(9)
C19 O4 Si1 O1 172.0(2)
Mo1 O4 Si1 O1 8.56(8)

loop_
_exptl_oxdiff_crystal_face_indexfrac_h
_exptl_oxdiff_crystal_face_indexfrac_k
_exptl_oxdiff_crystal_face_indexfrac_l
_exptl_oxdiff_crystal_face_x
_exptl_oxdiff_crystal_face_y
_exptl_oxdiff_crystal_face_z
-3.0146 -9.0065 6.9764 0.5093 -0.6810 0.5416
0.0104 10.9978 -3.9869 -0.5879 0.8200 -0.1201
7.0070 -3.9826 -5.9731 0.2376 -0.2472 -0.9408
-1.0317 2.9690 12.0143 0.7066 0.4813 0.5897
-2.9711 -2.9755 -9.0339 -0.8114 -0.5381 -0.0776
-7.9999 -1.0073 3.9565 -0.3272 -0.2404 0.9404
